data_4111270
loop_
_publ_author_name
'Aubry K. Miller'
'Chambers C. Hughes'
'Joshua J. Kennedy-Smith'
'Stefan N. Gradl'
'Dirk Trauner'

_publ_contact_author_address
;
    Department of Chemistry, University of California, 
    Berkeley, Berkeley, CA 94720-1460 (USA)
;
_publ_contact_author_email ' trauner@cchem.berkeley.edu '
_publ_contact_author_fax ' (+1) 510-643-9480 '
_publ_contact_author_name ' Dirk Trauner'
_publ_contact_author_phone ' (+1) 510-643-5507 '
_publ_section_title
;
 Total Synthesis of (-)-Heptemerone B and (-)-Guanacastepene E
;
_journal_name_full 'Journal of the American Chemical Society'
_journal_page_first 17057
_journal_page_last 17062
_journal_paper_doi 10.1021/ja0660507
_journal_volume 128
_journal_year 2006
_chemical_formula_moiety 'C21 H30 O3 '
_chemical_formula_sum 'C21 H30 O3'
_chemical_formula_weight 330.47
_space_group_IT_number 2
_symmetry_cell_setting triclinic
_symmetry_Int_Tables_number 2
_symmetry_space_group_name_Hall '-P 1'
_symmetry_space_group_name_H-M 'P -1'
_audit_creation_date 'Thu Jun 22 17:04:14 2006'
_audit_creation_method 'by teXsan'
_cell_angle_alpha 108.490(2)
_cell_angle_beta 96.165(3)
_cell_angle_gamma 93.944(3)
_cell_formula_units_Z 2
_cell_length_a 6.768(1)
_cell_length_b 10.522(2)
_cell_length_c 14.194(3)
_cell_measurement_reflns_used 1719
_cell_measurement_temperature 108.2
_cell_measurement_theta_max 24.5
_cell_measurement_theta_min 3.5
_cell_volume 947.4(3)
_computing_cell_refinement 'Bruker-AXS SAINT v6.40'
_computing_data_collection 'Bruker-AXS SMART v5.054'
_computing_data_reduction 'Bruker-AXS SAINT v6.40'
_computing_publication_material teXsan
_computing_structure_refinement teXsan
_computing_structure_solution SIR97
_diffrn_measured_fraction_theta_full 0.9445
_diffrn_measured_fraction_theta_max 0.9445
_diffrn_measurement_device_type 'Bruker SMART 1000'
_diffrn_measurement_method \w-scans
_diffrn_radiation_type 'Mo K\a'
_diffrn_radiation_wavelength 0.7107
_diffrn_reflns_av_R_equivalents 0.030
_diffrn_reflns_limit_h_max 7
_diffrn_reflns_limit_h_min 0
_diffrn_reflns_limit_k_max 12
_diffrn_reflns_limit_k_min -12
_diffrn_reflns_limit_l_max 16
_diffrn_reflns_limit_l_min -16
_diffrn_reflns_number 5357
_diffrn_reflns_theta_full 24.74
_diffrn_reflns_theta_max 24.74
_diffrn_standards_decay_% 0
_diffrn_standards_interval_count 0
_diffrn_standards_interval_time 0
_diffrn_standards_number 0
_exptl_absorpt_coefficient_mu 0.075
_exptl_absorpt_correction_T_max 0.991
_exptl_absorpt_correction_T_min 0.793
_exptl_absorpt_correction_type empirical
_exptl_absorpt_process_details 'Blessing, 1995'
_exptl_crystal_colour colorless
_exptl_crystal_density_diffrn 1.158
_exptl_crystal_description blocklike
_exptl_crystal_F_000 360.00
_exptl_crystal_size_max 0.350
_exptl_crystal_size_mid 0.300
_exptl_crystal_size_min 0.120
_refine_diff_density_max 0.29
_refine_diff_density_min -0.19
_refine_ls_extinction_method none
_refine_ls_goodness_of_fit_ref 1.482
_refine_ls_hydrogen_treatment constr
_refine_ls_number_parameters 217
_refine_ls_number_reflns 2090
_refine_ls_R_factor_all 0.0804
_refine_ls_R_factor_gt 0.0534
_refine_ls_shift/su_max 0.0007
_refine_ls_structure_factor_coef F
_refine_ls_weighting_details 'w = 1/[\s^2^(Fo) + 0.00022|Fo|^2^]'
_refine_ls_weighting_scheme calc
_refine_ls_wR_factor_all 0.0878
_refine_ls_wR_factor_ref 0.0757
_reflns_number_gt 2090
_reflns_number_total 3045
_reflns_threshold_expression F^2^>3.0\s(F^2^)
_cod_data_source_file ja0660507si20060911_093155.cif
_cod_data_source_block Aubry_Miller_AKM195e
_cod_original_sg_symbol_H-M 'P -1 '
_cod_original_formula_sum 'C21 H30 O3 '
_cod_database_code 4111270

loop_
_symmetry_equiv_pos_as_xyz
x,y,z
-x,-y,-z

loop_
_atom_site_label
_atom_site_type_symbol
_atom_site_fract_x
_atom_site_fract_y
_atom_site_fract_z
_atom_site_U_iso_or_equiv
_atom_site_adp_type
_atom_site_occupancy
_atom_site_calc_flag
O1 O 0.3537(2) 0.1594(2) 0.1960(1) 0.0270(5) Uani 1.00 d
O2 O 0.0613(3) 0.0397(2) 0.1148(1) 0.0318(5) Uani 1.00 d
O3 O -0.0161(3) 0.2279(2) 0.0238(1) 0.0352(6) Uani 1.00 d
C1 C 0.4235(4) 0.0439(2) 0.2213(2) 0.0254(7) Uani 1.00 d
C2 C 0.5419(4) -0.0304(3) 0.1399(2) 0.0303(8) Uani 1.00 d
C3 C 0.6368(4) -0.1446(3) 0.1663(2) 0.0354(8) Uani 1.00 d
C4 C 0.7591(4) -0.0932(3) 0.2684(2) 0.0366(9) Uani 1.00 d
C5 C 0.6362(4) -0.0206(3) 0.3480(2) 0.0313(8) Uani 1.00 d
C6 C 0.5474(4) 0.0977(3) 0.3241(2) 0.0271(7) Uani 1.00 d
C7 C 0.4349(4) 0.1744(3) 0.4071(2) 0.0263(7) Uani 1.00 d
C8 C 0.2484(4) 0.1241(3) 0.4199(2) 0.0316(8) Uani 1.00 d
C9 C 0.1501(4) 0.1935(3) 0.4971(2) 0.0372(9) Uani 1.00 d
C10 C 0.2362(5) 0.3158(3) 0.5641(2) 0.0395(9) Uani 1.00 d
C11 C 0.4231(5) 0.3661(3) 0.5539(2) 0.0414(9) Uani 1.00 d
C12 C 0.5206(4) 0.2964(3) 0.4757(2) 0.0346(8) Uani 1.00 d
C13 C 0.1796(4) 0.1399(3) 0.1368(2) 0.0251(7) Uani 1.00 d
C14 C 0.1561(4) 0.2552(3) 0.0953(2) 0.0271(7) Uani 1.00 d
C15 C 0.1509(4) 0.3909(2) 0.1775(2) 0.0249(7) Uani 1.00 d
C16 C -0.0081(4) 0.3851(2) 0.2436(2) 0.0264(7) Uani 1.00 d
C17 C 0.0421(4) 0.3832(3) 0.3367(2) 0.0376(9) Uani 1.00 d
C18 C -0.2214(4) 0.3816(3) 0.2028(2) 0.0394(9) Uani 1.00 d
C19 C 0.1385(4) 0.5065(3) 0.1332(2) 0.0275(7) Uani 1.00 d
C20 C 0.2968(4) 0.5107(3) 0.0664(2) 0.0317(8) Uani 1.00 d
C21 C 0.1528(4) 0.6424(3) 0.2170(2) 0.0370(9) Uani 1.00 d
H1 H 0.3117 -0.0145 0.2233 0.0305 Uiso 1.00 calc
H2 H 0.4552 -0.0670 0.0783 0.0363 Uiso 1.00 calc
H3 H 0.6445 0.0311 0.1330 0.0363 Uiso 1.00 calc
H4 H 0.5339 -0.2111 0.1658 0.0423 Uiso 1.00 calc
H5 H 0.7207 -0.1836 0.1177 0.0423 Uiso 1.00 calc
H6 H 0.8078 -0.1673 0.2846 0.0439 Uiso 1.00 calc
H7 H 0.8686 -0.0326 0.2671 0.0439 Uiso 1.00 calc
H8 H 0.5305 -0.0823 0.3516 0.0376 Uiso 1.00 calc
H9 H 0.7195 0.0128 0.4109 0.0376 Uiso 1.00 calc
H10 H 0.6554 0.1579 0.3204 0.0324 Uiso 1.00 calc
H11 H 0.1872 0.0399 0.3742 0.0380 Uiso 1.00 calc
H12 H 0.0225 0.1569 0.5044 0.0447 Uiso 1.00 calc
H13 H 0.1674 0.3648 0.6167 0.0472 Uiso 1.00 calc
H14 H 0.4854 0.4491 0.6008 0.0497 Uiso 1.00 calc
H15 H 0.6486 0.3330 0.4690 0.0415 Uiso 1.00 calc
H16 H 0.2688 0.2635 0.0622 0.0324 Uiso 1.00 calc
H17 H 0.2757 0.4090 0.2195 0.0298 Uiso 1.00 calc
H18 H 0.1786 0.3854 0.3618 0.0450 Uiso 1.00 calc
H19 H -0.0587 0.3797 0.3777 0.0450 Uiso 1.00 calc
H20 H -0.2413 0.4636 0.1902 0.0472 Uiso 1.00 calc
H21 H -0.2543 0.3082 0.1421 0.0472 Uiso 1.00 calc
H22 H -0.3046 0.3709 0.2502 0.0472 Uiso 1.00 calc
H23 H 0.0116 0.4929 0.0937 0.0330 Uiso 1.00 calc
H24 H 0.2873 0.4265 0.0143 0.0380 Uiso 1.00 calc
H25 H 0.2773 0.5802 0.0380 0.0380 Uiso 1.00 calc
H26 H 0.4255 0.5284 0.1050 0.0380 Uiso 1.00 calc
H27 H 0.2814 0.6606 0.2557 0.0445 Uiso 1.00 calc
H28 H 0.1324 0.7116 0.1885 0.0445 Uiso 1.00 calc
H29 H 0.0535 0.6393 0.2590 0.0445 Uiso 1.00 calc
H30 H -0.0357 0.1442 -0.0146 0.0485 Uiso 1.00 calc

loop_
_atom_site_aniso_label
_atom_site_aniso_U_11
_atom_site_aniso_U_22
_atom_site_aniso_U_33
_atom_site_aniso_U_12
_atom_site_aniso_U_13
_atom_site_aniso_U_23
O1 0.028(1) 0.0245(10) 0.031(1) 0.0023(7) 0.0019(9) 0.0133(8)
O2 0.034(1) 0.026(1) 0.032(1) -0.0024(8) -0.0003(10) 0.0075(8)
O3 0.041(1) 0.029(1) 0.031(1) 0.0051(8) -0.0084(10) 0.0071(9)
C1 0.028(1) 0.021(1) 0.030(2) 0.003(1) 0.003(1) 0.012(1)
C2 0.032(2) 0.032(2) 0.026(2) 0.003(1) 0.002(1) 0.010(1)
C3 0.040(2) 0.028(2) 0.040(2) 0.009(1) 0.015(2) 0.011(1)
C4 0.038(2) 0.040(2) 0.040(2) 0.017(1) 0.010(2) 0.020(1)
C5 0.035(2) 0.031(1) 0.032(2) 0.009(1) 0.005(1) 0.014(1)
C6 0.028(1) 0.028(1) 0.028(2) 0.003(1) 0.005(1) 0.012(1)
C7 0.030(2) 0.028(1) 0.025(2) 0.005(1) 0.003(1) 0.014(1)
C8 0.036(2) 0.031(2) 0.029(2) 0.003(1) 0.006(1) 0.011(1)
C9 0.035(2) 0.045(2) 0.039(2) 0.009(1) 0.013(2) 0.022(2)
C10 0.055(2) 0.040(2) 0.030(2) 0.017(2) 0.015(2) 0.014(1)
C11 0.050(2) 0.036(2) 0.036(2) 0.002(1) 0.010(2) 0.007(1)
C12 0.038(2) 0.032(2) 0.032(2) 0.001(1) 0.006(1) 0.008(1)
C13 0.029(1) 0.028(1) 0.019(1) 0.006(1) 0.006(1) 0.006(1)
C14 0.029(1) 0.027(1) 0.026(1) 0.004(1) 0.003(1) 0.011(1)
C15 0.025(1) 0.024(1) 0.024(1) 0.003(1) 0.001(1) 0.006(1)
C16 0.030(1) 0.021(1) 0.030(2) 0.003(1) 0.007(1) 0.010(1)
C17 0.038(2) 0.044(2) 0.039(2) 0.013(1) 0.016(2) 0.019(1)
C18 0.030(2) 0.046(2) 0.043(2) 0.003(1) 0.013(2) 0.013(1)
C19 0.025(1) 0.029(1) 0.032(2) 0.004(1) 0.004(1) 0.015(1)
C20 0.034(2) 0.032(2) 0.032(2) 0.004(1) 0.005(1) 0.014(1)
C21 0.045(2) 0.030(2) 0.043(2) 0.008(1) 0.019(2) 0.016(1)

loop_
_atom_type_symbol
_atom_type_description
_atom_type_scat_dispersion_real
_atom_type_scat_dispersion_imag
_atom_type_scat_source
O O 0.011 0.006
;International Tables for Crystallography
(1992, Vol. C, Tables 4.2.6.8 and 6.1.1.1)
;
C C 0.003 0.002
;International Tables for Crystallography
(1992, Vol. C, Tables 4.2.6.8 and 6.1.1.1)
;
H H 0.000 0.000
;International Tables for Crystallography
(1992, Vol. C, Table 6.1.1.2)
;

loop_
_geom_angle_atom_site_label_1
_geom_angle_atom_site_label_2
_geom_angle_atom_site_label_3
_geom_angle
_geom_angle_publ_flag
C1 O1 C13 117.8(2) ?
O1 C1 C2 107.8(2) ?
O1 C1 C6 107.7(2) ?
C2 C1 C6 112.8(2) ?
C1 C2 C3 110.7(2) ?
C2 C3 C4 111.0(2) ?
C3 C4 C5 111.5(2) ?
C4 C5 C6 111.4(2) ?
C1 C6 C5 108.4(2) ?
C1 C6 C7 114.4(2) ?
C5 C6 C7 110.9(2) ?
C6 C7 C8 122.1(2) ?
C6 C7 C12 120.1(2) ?
C8 C7 C12 117.7(3) ?
C7 C8 C9 121.4(3) ?
C8 C9 C10 120.2(3) ?
C9 C10 C11 119.2(3) ?
C10 C11 C12 120.3(3) ?
C7 C12 C11 121.1(3) ?
O1 C13 O2 124.4(2) ?
O1 C13 C14 110.9(2) ?
O2 C13 C14 124.5(2) ?
O3 C14 C13 111.2(2) ?
O3 C14 C15 109.8(2) ?
C13 C14 C15 112.8(2) ?
C14 C15 C16 112.4(2) ?
C14 C15 C19 111.3(2) ?
C16 C15 C19 113.3(2) ?
C15 C16 C17 120.5(2) ?
C15 C16 C18 118.7(2) ?
C17 C16 C18 120.8(3) ?
C15 C19 C20 113.0(2) ?
C15 C19 C21 110.5(2) ?
C20 C19 C21 109.7(2) ?
C14 O3 H30 112.658 no
O1 C1 H1 109.503 no
C2 C1 H1 109.505 no
C6 C1 H1 109.466 no
C1 C2 H2 109.228 no
C1 C2 H3 109.187 no
C3 C2 H2 109.137 no
C3 C2 H3 109.081 no
H2 C2 H3 109.446 no
C2 C3 H4 109.018 no
C2 C3 H5 109.086 no
C4 C3 H4 109.085 no
C4 C3 H5 109.144 no
H4 C3 H5 109.476 no
C3 C4 H6 108.951 no
C3 C4 H7 108.912 no
C5 C4 H6 109.021 no
C5 C4 H7 109.006 no
H6 C4 H7 109.461 no
C4 C5 H8 109.024 no
C4 C5 H9 108.936 no
C6 C5 H8 109.014 no
C6 C5 H9 108.963 no
H8 C5 H9 109.472 no
C1 C6 H10 107.605 no
C5 C6 H10 107.711 no
C7 C6 H10 107.572 no
C7 C8 H11 119.268 no
C9 C8 H11 119.294 no
C8 C9 H12 119.926 no
C10 C9 H12 119.857 no
C9 C10 H13 120.403 no
C11 C10 H13 120.364 no
C10 C11 H14 119.855 no
C12 C11 H14 119.843 no
C7 C12 H15 119.525 no
C11 C12 H15 119.393 no
O3 C14 H16 107.604 no
C13 C14 H16 107.550 no
C15 C14 H16 107.628 no
C14 C15 H17 106.365 no
C16 C15 H17 106.382 no
C19 C15 H17 106.409 no
C16 C17 H18 120.001 no
C16 C17 H19 119.967 no
H18 C17 H19 120.031 no
C16 C18 H20 109.455 no
C16 C18 H21 109.492 no
C16 C18 H22 109.426 no
H20 C18 H21 109.517 no
H20 C18 H22 109.459 no
H21 C18 H22 109.479 no
C15 C19 H23 107.823 no
C20 C19 H23 107.804 no
C21 C19 H23 107.817 no
C19 C20 H24 109.510 no
C19 C20 H25 109.453 no
C19 C20 H26 109.482 no
H24 C20 H25 109.471 no
H24 C20 H26 109.495 no
H25 C20 H26 109.417 no
C19 C21 H27 109.469 no
C19 C21 H28 109.507 no
C19 C21 H29 109.467 no
H27 C21 H28 109.465 no
H27 C21 H29 109.426 no
H28 C21 H29 109.494 no

loop_
_geom_bond_atom_site_label_1
_geom_bond_atom_site_label_2
_geom_bond_distance
_geom_bond_publ_flag
O1 C1 1.466(3) yes
O1 C13 1.334(3) yes
O2 C13 1.213(3) yes
O3 C14 1.410(3) yes
C1 C2 1.517(4) yes
C1 C6 1.517(4) yes
C2 C3 1.529(4) yes
C3 C4 1.505(4) yes
C4 C5 1.515(4) yes
C5 C6 1.534(4) yes
C6 C7 1.515(4) yes
C7 C8 1.387(4) yes
C7 C12 1.385(4) yes
C8 C9 1.376(4) yes
C9 C10 1.378(4) yes
C10 C11 1.377(4) yes
C11 C12 1.383(4) yes
C13 C14 1.518(4) yes
C14 C15 1.536(4) yes
C15 C16 1.512(4) yes
C15 C19 1.539(4) yes
C16 C17 1.334(4) yes
C16 C18 1.490(4) yes
C19 C20 1.513(4) yes
C19 C21 1.532(4) yes
O3 H30 0.868 no
C1 H1 0.950 no
C2 H2 0.950 no
C2 H3 0.950 no
C3 H4 0.950 no
C3 H5 0.950 no
C4 H6 0.950 no
C4 H7 0.950 no
C5 H8 0.949 no
C5 H9 0.951 no
C6 H10 0.951 no
C8 H11 0.951 no
C9 H12 0.951 no
C10 H13 0.951 no
C11 H14 0.951 no
C12 H15 0.950 no
C14 H16 0.951 no
C15 H17 0.950 no
C17 H18 0.950 no
C17 H19 0.950 no
C18 H20 0.950 no
C18 H21 0.950 no
C18 H22 0.950 no
C19 H23 0.950 no
C20 H24 0.950 no
C20 H25 0.951 no
C20 H26 0.950 no
C21 H27 0.950 no
C21 H28 0.950 no
C21 H29 0.950 no

loop_
_geom_contact_atom_site_label_1
_geom_contact_atom_site_label_2
_geom_contact_distance
_geom_contact_site_symmetry_2
O1 C18 3.552(3) 1_655
O2 O3 2.851(3) 2_555
O2 O2 3.098(4) 2_555
C5 C9 3.528(4) 2_656
C20 C20 3.478(6) 2_665

loop_
_geom_torsion_atom_site_label_1
_geom_torsion_atom_site_label_2
_geom_torsion_atom_site_label_3
_geom_torsion_atom_site_label_4
_geom_torsion
_geom_torsion_site_symmetry_1
_geom_torsion_site_symmetry_2
_geom_torsion_site_symmetry_3
_geom_torsion_site_symmetry_4
_geom_torsion_publ_flag
O1 C1 C2 C3 174.6(2) 1_555 1_555 1_555 1_555 yes
O1 C1 C6 C5 -175.4(2) 1_555 1_555 1_555 1_555 yes
O1 C1 C6 C7 60.3(3) 1_555 1_555 1_555 1_555 yes
O1 C13 C14 O3 173.1(2) 1_555 1_555 1_555 1_555 yes
O1 C13 C14 C15 -63.0(3) 1_555 1_555 1_555 1_555 yes
O2 C13 O1 C1 11.6(4) 1_555 1_555 1_555 1_555 yes
O2 C13 C14 O3 -3.0(4) 1_555 1_555 1_555 1_555 yes
O2 C13 C14 C15 120.8(3) 1_555 1_555 1_555 1_555 yes
O3 C14 C15 C16 70.0(3) 1_555 1_555 1_555 1_555 yes
O3 C14 C15 C19 -58.4(3) 1_555 1_555 1_555 1_555 yes
C1 O1 C13 C14 -164.6(2) 1_555 1_555 1_555 1_555 yes
C1 C2 C3 C4 -53.9(3) 1_555 1_555 1_555 1_555 yes
C1 C6 C5 C4 56.9(3) 1_555 1_555 1_555 1_555 yes
C1 C6 C7 C8 48.2(3) 1_555 1_555 1_555 1_555 yes
C1 C6 C7 C12 -134.2(2) 1_555 1_555 1_555 1_555 yes
C2 C1 O1 C13 87.8(3) 1_555 1_555 1_555 1_555 yes
C2 C1 C6 C5 -56.6(3) 1_555 1_555 1_555 1_555 yes
C2 C1 C6 C7 179.1(2) 1_555 1_555 1_555 1_555 yes
C2 C3 C4 C5 55.5(3) 1_555 1_555 1_555 1_555 yes
C3 C2 C1 C6 55.8(3) 1_555 1_555 1_555 1_555 yes
C3 C4 C5 C6 -57.8(3) 1_555 1_555 1_555 1_555 yes
C4 C5 C6 C7 -176.7(2) 1_555 1_555 1_555 1_555 yes
C5 C6 C7 C8 -74.8(3) 1_555 1_555 1_555 1_555 yes
C5 C6 C7 C12 102.8(3) 1_555 1_555 1_555 1_555 yes
C6 C1 O1 C13 -150.2(2) 1_555 1_555 1_555 1_555 yes
C6 C7 C8 C9 178.4(2) 1_555 1_555 1_555 1_555 yes
C6 C7 C12 C11 -177.9(3) 1_555 1_555 1_555 1_555 yes
C7 C8 C9 C10 -0.0(4) 1_555 1_555 1_555 1_555 yes
C7 C12 C11 C10 -1.0(4) 1_555 1_555 1_555 1_555 yes
C8 C7 C12 C11 -0.3(4) 1_555 1_555 1_555 1_555 yes
C8 C9 C10 C11 -1.3(4) 1_555 1_555 1_555 1_555 yes
C9 C8 C7 C12 0.8(4) 1_555 1_555 1_555 1_555 yes
C9 C10 C11 C12 1.8(4) 1_555 1_555 1_555 1_555 yes
C13 C14 C15 C16 -54.7(3) 1_555 1_555 1_555 1_555 yes
C13 C14 C15 C19 176.9(2) 1_555 1_555 1_555 1_555 yes
C14 C15 C16 C17 105.7(3) 1_555 1_555 1_555 1_555 yes
C14 C15 C16 C18 -74.4(3) 1_555 1_555 1_555 1_555 yes
C14 C15 C19 C20 -51.5(3) 1_555 1_555 1_555 1_555 yes
C14 C15 C19 C21 -174.8(2) 1_555 1_555 1_555 1_555 yes
C16 C15 C19 C20 -179.4(2) 1_555 1_555 1_555 1_555 yes
C16 C15 C19 C21 57.2(3) 1_555 1_555 1_555 1_555 yes
C17 C16 C15 C19 -126.9(3) 1_555 1_555 1_555 1_555 yes
C18 C16 C15 C19 53.0(3) 1_555 1_555 1_555 1_555 yes
